data_4312291
loop_
_publ_author_name
'Suman Mukhopadhyay'
'Debdas Mandal'
'Pabitra Baran Chatterjee'
'C\'edric Desplanches'
'Jean-Pascal Sutter'
'Ray J. Butcher'
'Muktimoy Chaudhury'

_publ_section_title
;
 Bi- and Trinuclear Copper(II) Complexes of a Sterically Constrained
 Phenol-Based Tetradentate Ligand: Syntheses, Structures, and Magnetic
 Studies
;
_journal_name_full 'Inorganic Chemistry'
_journal_page_first 8501
_journal_page_last 8509
_journal_paper_doi 10.1021/ic049271r
_journal_volume 43
_journal_year 2004
_chemical_formula_sum 'C45 H68 Cu3 N10 O9'
_chemical_formula_weight 1082.71
_chemical_name_systematic
; 
 ? 
;
_space_group_IT_number 14
_symmetry_cell_setting monoclinic
_symmetry_space_group_name_Hall '-P 2ybc'
_symmetry_space_group_name_H-M 'P 1 21/c 1'
_atom_sites_solution_hydrogens geom
_atom_sites_solution_primary direct
_atom_sites_solution_secondary difmap
_audit_creation_method SHELXL-97
_cell_angle_alpha 90.00
_cell_angle_beta 94.996(4)
_cell_angle_gamma 90.00
_cell_formula_units_Z 4
_cell_length_a 12.273(3)
_cell_length_b 16.692(3)
_cell_length_c 24.414(5)
_cell_measurement_reflns_used 6416
_cell_measurement_temperature 293(2)
_cell_measurement_theta_max 24.76
_cell_measurement_theta_min 2.28
_cell_volume 4982.5(18)
_computing_cell_refinement 'Bruker SMART'
_computing_data_collection 'Bruker SMART'
_computing_data_reduction 'Bruker SAINT'
_computing_molecular_graphics 'Bruker SHELXTL'
_computing_publication_material 'Bruker SHELXTL'
_computing_structure_refinement 'SHELXL-97 (Sheldrick, 1997)'
_computing_structure_solution 'SHELXS-97 (Sheldrick, 1990)'
_diffrn_ambient_temperature 293(2)
_diffrn_measured_fraction_theta_full 0.917
_diffrn_measured_fraction_theta_max 0.917
_diffrn_measurement_device_type 'CCD area detector'
_diffrn_measurement_method 'phi and omega scans'
_diffrn_radiation_monochromator graphite
_diffrn_radiation_source 'fine-focus sealed tube'
_diffrn_radiation_type MoK\a
_diffrn_radiation_wavelength 0.71073
_diffrn_reflns_av_R_equivalents 0.1587
_diffrn_reflns_av_sigmaI/netI 0.2462
_diffrn_reflns_limit_h_max 15
_diffrn_reflns_limit_h_min -12
_diffrn_reflns_limit_k_max 22
_diffrn_reflns_limit_k_min -22
_diffrn_reflns_limit_l_max 30
_diffrn_reflns_limit_l_min -32
_diffrn_reflns_number 31540
_diffrn_reflns_theta_full 28.70
_diffrn_reflns_theta_max 28.70
_diffrn_reflns_theta_min 1.48
_exptl_absorpt_coefficient_mu 1.332
_exptl_absorpt_correction_type none
_exptl_crystal_colour dark
_exptl_crystal_density_diffrn 1.443
_exptl_crystal_density_meas 0
_exptl_crystal_density_method 'not measured'
_exptl_crystal_description chunk
_exptl_crystal_F_000 2264
_exptl_crystal_size_max 0.45
_exptl_crystal_size_mid 0.40
_exptl_crystal_size_min 0.15
_refine_diff_density_max 1.159
_refine_diff_density_min -1.210
_refine_diff_density_rms 0.121
_refine_ls_extinction_method none
_refine_ls_goodness_of_fit_ref 0.953
_refine_ls_hydrogen_treatment mixed
_refine_ls_matrix_type full
_refine_ls_number_parameters 621
_refine_ls_number_reflns 11800
_refine_ls_number_restraints 1
_refine_ls_restrained_S_all 0.953
_refine_ls_R_factor_all 0.2331
_refine_ls_R_factor_gt 0.0952
_refine_ls_shift/su_max 0.029
_refine_ls_shift/su_mean 0.001
_refine_ls_structure_factor_coef Fsqd
_refine_ls_weighting_details 'calc w=1/[\s^2^(Fo^2^)+(0.1230P)^2^+0.0000P] where P=(Fo^2^+2Fc^2^)/3'
_refine_ls_weighting_scheme calc
_refine_ls_wR_factor_gt 0.2211
_refine_ls_wR_factor_ref 0.2773
_reflns_number_gt 4687
_reflns_number_total 11800
_reflns_threshold_expression >2sigma(I)
_cod_data_source_file ic049271rsi20040604_114024_3.cif
_cod_data_source_block compound3
_cod_depositor_comments
;
The following automatic conversions were performed:
'_symmetry_cell_setting' value 'Monoclinic' changed to 'monoclinic'
according to '/home/saulius/struct/CIF-dictionaries/cif_core.dic'
dictionary named 'cif_core.dic' version 2.4.1 from 2010-06-29.

Automatic conversion script
Id: cif_fix_enum 1527 2010-12-29 10:47:43Z saulius 
;
_cod_original_cell_volume 4982.6(18)
_cod_database_code 4312291

loop_
_symmetry_equiv_pos_as_xyz
'x, y, z'
'-x, y+1/2, -z+1/2'
'-x, -y, -z'
'x, -y-1/2, z-1/2'

loop_
_atom_site_label
_atom_site_type_symbol
_atom_site_fract_x
_atom_site_fract_y
_atom_site_fract_z
_atom_site_U_iso_or_equiv
_atom_site_adp_type
_atom_site_occupancy
_atom_site_symmetry_multiplicity
_atom_site_calc_flag
_atom_site_refinement_flags
_atom_site_disorder_assembly
_atom_site_disorder_group
Cu Cu 0.30662(9) 0.31344(7) 0.30703(4) 0.0463(3) Uani 1 1 d . . .
Cu1 Cu 0.19606(8) 0.25465(7) 0.42745(4) 0.0437(3) Uani 1 1 d . . .
Cu2 Cu 0.37251(8) 0.16833(6) 0.23236(4) 0.0373(3) Uani 1 1 d . . .
O1A O 0.2568(4) 0.3374(4) 0.3815(2) 0.0417(14) Uani 1 1 d . . .
O1B O 0.0734(5) 0.2297(4) 0.3768(2) 0.0514(16) Uani 1 1 d . . .
O1C O 0.2205(4) 0.1373(4) 0.2277(2) 0.0475(15) Uani 1 1 d . . .
O1D O 0.3445(4) 0.2843(3) 0.2312(2) 0.0391(13) Uani 1 1 d . . .
O1M O 0.1678(5) 0.2641(4) 0.2877(2) 0.0499(15) Uani 1 1 d . . .
O1W O -0.0095(10) 0.0557(7) 0.3079(5) 0.129(4) Uani 1 1 d . . .
O2W O 0.1167(12) -0.0558(10) 0.3844(8) 0.164(5) Uani 0.876(4) 1 d P . .
O3W O 0.1149(19) 0.0230(17) 0.3300(9) 0.262(18) Uani 0.88(4) 1 d P . .
O4W O 0.120(2) -0.0885(17) 0.3395(12) 0.129(13) Uiso 0.48(4) 1 d P . .
O5W O 0.037(3) -0.001(2) 0.2842(11) 0.081(15) Uiso 0.33(4) 1 d P . .
O6W O 0.094(3) -0.042(2) 0.2872(13) 0.144(19) Uiso 0.44(5) 1 d P . .
N1A N 0.2844(6) 0.2917(5) 0.4977(3) 0.054(2) Uani 1 1 d . . .
N1B N 0.1398(6) 0.1940(5) 0.4911(3) 0.053(2) Uani 1 1 d . . .
N1C N 0.4245(5) 0.0595(4) 0.2119(2) 0.0363(16) Uani 1 1 d . . .
N1D N 0.5311(5) 0.1822(4) 0.2181(3) 0.0395(17) Uani 1 1 d . . .
N11 N 0.3055(8) 0.1540(5) 0.4009(4) 0.078(3) Uani 1 1 d . . .
N12 N 0.3544(7) 0.1634(5) 0.3631(3) 0.050(2) Uani 1 1 d . . .
N13 N 0.4032(7) 0.1758(5) 0.3263(3) 0.062(2) Uani 1 1 d . . .
N21 N 0.4384(7) 0.3758(5) 0.3188(3) 0.059(2) Uani 1 1 d . . .
N22 N 0.4960(7) 0.3694(5) 0.3597(4) 0.055(2) Uani 1 1 d . . .
N23 N 0.5575(8) 0.3657(8) 0.3978(5) 0.111(4) Uani 1 1 d . . .
C1A C 0.2677(6) 0.4128(6) 0.4029(3) 0.042(2) Uani 1 1 d . . .
C2A C 0.2261(6) 0.4787(5) 0.3740(3) 0.039(2) Uani 1 1 d . . .
C3A C 0.1642(8) 0.4695(6) 0.3181(4) 0.061(3) Uani 1 1 d . . .
H3AA H 0.1195 0.4223 0.3178 0.092 Uiso 1 1 calc R . .
H3AB H 0.2151 0.4648 0.2906 0.092 Uiso 1 1 calc R . .
H3AC H 0.1185 0.5156 0.3105 0.092 Uiso 1 1 calc R . .
C4A C 0.2383(7) 0.5545(6) 0.3967(4) 0.051(2) Uani 1 1 d . . .
H4AA H 0.2108 0.5981 0.3762 0.061 Uiso 1 1 calc R . .
C5A C 0.2908(7) 0.5685(6) 0.4497(4) 0.054(2) Uani 1 1 d . . .
C6A C 0.3028(9) 0.6513(7) 0.4730(5) 0.087(4) Uani 1 1 d . . .
H6AA H 0.3788 0.6626 0.4823 0.130 Uiso 1 1 calc R . .
H6AB H 0.2642 0.6549 0.5055 0.130 Uiso 1 1 calc R . .
H6AC H 0.2730 0.6893 0.4463 0.130 Uiso 1 1 calc R . .
C7A C 0.3299(7) 0.5030(7) 0.4773(4) 0.060(3) Uani 1 1 d . . .
H7AA H 0.3650 0.5103 0.5123 0.072 Uiso 1 1 calc R . .
C8A C 0.3210(7) 0.4241(6) 0.4566(3) 0.051(2) Uani 1 1 d . . .
C9A C 0.3693(7) 0.3535(6) 0.4892(4) 0.058(3) Uani 1 1 d . . .
H9AA H 0.4269 0.3296 0.4697 0.070 Uiso 1 1 calc R . .
H9AB H 0.4016 0.3720 0.5246 0.070 Uiso 1 1 calc R . .
C10A C 0.3312(8) 0.2169(6) 0.5225(4) 0.063(3) Uani 1 1 d . . .
H10A H 0.3573 0.2258 0.5606 0.076 Uiso 1 1 calc R . .
H10B H 0.3921 0.1988 0.5028 0.076 Uiso 1 1 calc R . .
C11A C 0.1988(8) 0.3201(7) 0.5310(4) 0.063(3) Uani 1 1 d . . .
H11A H 0.1711 0.3716 0.5177 0.076 Uiso 1 1 calc R . .
H11B H 0.2273 0.3258 0.5691 0.076 Uiso 1 1 calc R . .
C1B C -0.0282(7) 0.2136(6) 0.3921(4) 0.049(2) Uani 1 1 d . . .
C2B C -0.1195(7) 0.2420(6) 0.3592(4) 0.051(2) Uani 1 1 d . . .
C3B C -0.1049(8) 0.2875(7) 0.3075(4) 0.072(3) Uani 1 1 d . . .
H3BA H -0.1748 0.3056 0.2916 0.108 Uiso 1 1 calc R . .
H3BB H -0.0722 0.2532 0.2820 0.108 Uiso 1 1 calc R . .
H3BC H -0.0583 0.3328 0.3159 0.108 Uiso 1 1 calc R . .
C4B C -0.2235(7) 0.2274(6) 0.3764(4) 0.060(3) Uani 1 1 d . . .
H4BA H -0.2841 0.2473 0.3551 0.073 Uiso 1 1 calc R . .
C5B C -0.2405(8) 0.1851(6) 0.4229(5) 0.064(3) Uani 1 1 d . . .
C6B C -0.3566(8) 0.1699(8) 0.4396(5) 0.091(4) Uani 1 1 d . . .
H6BA H -0.3540 0.1620 0.4786 0.137 Uiso 1 1 calc R . .
H6BB H -0.3864 0.1230 0.4211 0.137 Uiso 1 1 calc R . .
H6BC H -0.4021 0.2153 0.4294 0.137 Uiso 1 1 calc R . .
C7B C -0.1491(9) 0.1578(6) 0.4539(4) 0.067(3) Uani 1 1 d . . .
H7BA H -0.1588 0.1294 0.4860 0.081 Uiso 1 1 calc R . .
C8B C -0.0433(7) 0.1702(6) 0.4400(4) 0.054(2) Uani 1 1 d . . .
C9B C 0.0524(9) 0.1332(6) 0.4740(4) 0.065(3) Uani 1 1 d . . .
H9BA H 0.0266 0.1090 0.5066 0.078 Uiso 1 1 calc R . .
H9BB H 0.0837 0.0912 0.4529 0.078 Uiso 1 1 calc R . .
C10B C 0.1092(8) 0.2582(7) 0.5258(4) 0.065(3) Uani 1 1 d . . .
H10C H 0.0970 0.2374 0.5619 0.078 Uiso 1 1 calc R . .
H10D H 0.0417 0.2825 0.5101 0.078 Uiso 1 1 calc R . .
C11B C 0.2402(8) 0.1548(7) 0.5183(4) 0.073(3) Uani 1 1 d . . .
H11C H 0.2608 0.1093 0.4968 0.088 Uiso 1 1 calc R . .
H11D H 0.2264 0.1360 0.5547 0.088 Uiso 1 1 calc R . .
C1C C 0.1846(6) 0.0890(6) 0.1867(3) 0.042(2) Uani 1 1 d . . .
C2C C 0.0870(6) 0.1094(5) 0.1537(4) 0.043(2) Uani 1 1 d . . .
C3C C 0.0247(7) 0.1822(6) 0.1656(4) 0.060(3) Uani 1 1 d . . .
H3CA H -0.0283 0.1932 0.1353 0.090 Uiso 1 1 calc R . .
H3CB H 0.0740 0.2267 0.1710 0.090 Uiso 1 1 calc R . .
H3CC H -0.0120 0.1739 0.1983 0.090 Uiso 1 1 calc R . .
C4C C 0.0477(7) 0.0577(6) 0.1118(3) 0.045(2) Uani 1 1 d . . .
H4CA H -0.0160 0.0709 0.0903 0.055 Uiso 1 1 calc R . .
C5C C 0.1022(7) -0.0142(6) 0.1011(4) 0.049(2) Uani 1 1 d . . .
C6C C 0.0563(9) -0.0705(6) 0.0576(4) 0.070(3) Uani 1 1 d . . .
H6CA H 0.0697 -0.1247 0.0695 0.105 Uiso 1 1 calc R . .
H6CB H 0.0908 -0.0612 0.0243 0.105 Uiso 1 1 calc R . .
H6CC H -0.0210 -0.0619 0.0508 0.105 Uiso 1 1 calc R . .
C7C C 0.1962(8) -0.0305(5) 0.1332(3) 0.048(2) Uani 1 1 d . . .
H7CA H 0.2346 -0.0767 0.1257 0.057 Uiso 1 1 calc R . .
C8C C 0.2378(7) 0.0183(5) 0.1765(4) 0.045(2) Uani 1 1 d . . .
C9C C 0.3402(7) -0.0046(5) 0.2118(3) 0.045(2) Uani 1 1 d . . .
H9CA H 0.3222 -0.0142 0.2491 0.053 Uiso 1 1 calc R . .
H9CB H 0.3695 -0.0539 0.1979 0.053 Uiso 1 1 calc R . .
C10C C 0.5197(7) 0.0454(6) 0.2531(4) 0.052(2) Uani 1 1 d . . .
H10E H 0.5616 -0.0006 0.2426 0.062 Uiso 1 1 calc R . .
H10F H 0.4947 0.0352 0.2891 0.062 Uiso 1 1 calc R . .
C11C C 0.4668(7) 0.0724(5) 0.1569(3) 0.043(2) Uani 1 1 d . . .
H11E H 0.4065 0.0759 0.1285 0.051 Uiso 1 1 calc R . .
H11F H 0.5137 0.0284 0.1481 0.051 Uiso 1 1 calc R . .
C1D C 0.3955(7) 0.3313(5) 0.1963(3) 0.043(2) Uani 1 1 d . . .
C2D C 0.3375(7) 0.3908(5) 0.1644(3) 0.044(2) Uani 1 1 d . . .
C3D C 0.2182(8) 0.4020(6) 0.1715(4) 0.062(3) Uani 1 1 d . . .
H3DA H 0.1828 0.4262 0.1390 0.093 Uiso 1 1 calc R . .
H3DB H 0.2102 0.4362 0.2025 0.093 Uiso 1 1 calc R . .
H3DC H 0.1854 0.3509 0.1775 0.093 Uiso 1 1 calc R . .
C4D C 0.3899(9) 0.4344(5) 0.1283(4) 0.055(3) Uani 1 1 d . . .
H4DA H 0.3501 0.4729 0.1075 0.066 Uiso 1 1 calc R . .
C5D C 0.5002(9) 0.4251(6) 0.1202(4) 0.054(2) Uani 1 1 d . . .
C6D C 0.5550(10) 0.4716(7) 0.0779(5) 0.091(4) Uani 1 1 d . . .
H6DA H 0.5048 0.4791 0.0459 0.136 Uiso 1 1 calc R . .
H6DB H 0.6180 0.4427 0.0680 0.136 Uiso 1 1 calc R . .
H6DC H 0.5775 0.5229 0.0927 0.136 Uiso 1 1 calc R . .
C7D C 0.5581(8) 0.3693(6) 0.1518(4) 0.058(3) Uani 1 1 d . . .
H7DA H 0.6319 0.3614 0.1473 0.069 Uiso 1 1 calc R . .
C8D C 0.5074(7) 0.3233(5) 0.1910(3) 0.043(2) Uani 1 1 d . . .
C9D C 0.5746(7) 0.2631(6) 0.2264(4) 0.053(2) Uani 1 1 d . . .
H9DA H 0.6498 0.2645 0.2171 0.063 Uiso 1 1 calc R . .
H9DB H 0.5737 0.2778 0.2648 0.063 Uiso 1 1 calc R . .
C10D C 0.5308(7) 0.1504(5) 0.1604(3) 0.044(2) Uani 1 1 d . . .
H10G H 0.6052 0.1411 0.1515 0.053 Uiso 1 1 calc R . .
H10H H 0.4971 0.1890 0.1345 0.053 Uiso 1 1 calc R . .
C11D C 0.5894(7) 0.1200(6) 0.2546(4) 0.055(3) Uani 1 1 d . . .
H11G H 0.6009 0.1400 0.2920 0.066 Uiso 1 1 calc R . .
H11H H 0.6601 0.1079 0.2418 0.066 Uiso 1 1 calc R . .
C1M C 0.1466(7) 0.1834(6) 0.2971(3) 0.052(3) Uani 1 1 d . . .
H1MA H 0.0841 0.1667 0.2735 0.078 Uiso 1 1 calc R . .
H1MB H 0.1322 0.1760 0.3348 0.078 Uiso 1 1 calc R . .
H1MC H 0.2090 0.1519 0.2894 0.078 Uiso 1 1 calc R . .

loop_
_atom_site_aniso_label
_atom_site_aniso_U_11
_atom_site_aniso_U_22
_atom_site_aniso_U_33
_atom_site_aniso_U_23
_atom_site_aniso_U_13
_atom_site_aniso_U_12
Cu 0.0512(7) 0.0574(7) 0.0304(6) -0.0034(5) 0.0039(5) -0.0009(5)
Cu1 0.0417(6) 0.0655(7) 0.0236(5) 0.0045(5) 0.0008(4) 0.0104(5)
Cu2 0.0368(6) 0.0505(6) 0.0242(5) -0.0026(5) 0.0002(4) 0.0024(5)
O1A 0.040(3) 0.067(4) 0.018(3) -0.002(3) 0.002(2) 0.003(3)
O1B 0.042(4) 0.075(4) 0.037(3) 0.004(3) 0.000(3) 0.000(3)
O1C 0.040(3) 0.063(4) 0.041(4) -0.005(3) 0.010(3) -0.006(3)
O1D 0.040(3) 0.053(4) 0.024(3) -0.004(3) 0.004(3) 0.001(3)
O1M 0.049(4) 0.062(4) 0.037(3) -0.007(3) -0.001(3) 0.008(3)
O1W 0.132(9) 0.108(8) 0.144(10) -0.033(7) -0.009(8) -0.033(7)
O2W 0.169(13) 0.149(13) 0.170(14) 0.011(13) -0.012(11) 0.017(10)
O3W 0.25(3) 0.35(4) 0.19(2) -0.06(2) 0.012(18) -0.16(2)
N1A 0.048(5) 0.088(6) 0.026(4) 0.005(4) -0.004(4) 0.012(4)
N1B 0.059(5) 0.076(6) 0.024(4) 0.017(4) 0.002(4) 0.017(4)
N1C 0.033(4) 0.047(4) 0.027(4) 0.008(3) -0.006(3) 0.002(3)
N1D 0.034(4) 0.053(5) 0.030(4) 0.000(3) -0.006(3) -0.002(3)
N11 0.093(7) 0.079(7) 0.066(6) 0.023(5) 0.026(6) 0.040(5)
N12 0.063(5) 0.056(5) 0.032(4) 0.000(4) 0.002(4) 0.019(4)
N13 0.066(6) 0.087(7) 0.032(5) 0.002(4) -0.005(4) 0.004(5)
N21 0.061(6) 0.080(6) 0.038(5) -0.006(4) 0.010(4) -0.012(4)
N22 0.042(5) 0.075(6) 0.049(5) 0.007(5) 0.008(4) 0.000(4)
N23 0.057(7) 0.180(12) 0.090(8) 0.030(8) -0.023(6) -0.027(7)
C1A 0.035(5) 0.073(7) 0.019(4) -0.010(5) 0.002(4) -0.005(4)
C2A 0.033(5) 0.055(6) 0.030(5) -0.007(4) 0.003(4) -0.006(4)
C3A 0.070(7) 0.069(7) 0.042(6) -0.002(5) -0.010(5) 0.008(5)
C4A 0.040(5) 0.070(7) 0.044(6) 0.005(5) 0.009(4) 0.002(4)
C5A 0.043(6) 0.068(7) 0.051(6) -0.013(6) 0.000(5) -0.003(5)
C6A 0.085(9) 0.091(9) 0.085(9) -0.032(7) 0.011(7) -0.002(7)
C7A 0.035(5) 0.111(9) 0.034(5) -0.027(6) 0.005(4) -0.012(5)
C8A 0.034(5) 0.088(8) 0.030(5) -0.015(5) 0.003(4) -0.004(5)
C9A 0.049(6) 0.090(8) 0.034(5) -0.008(5) -0.006(5) 0.020(5)
C10A 0.060(7) 0.085(8) 0.043(6) 0.014(6) -0.013(5) 0.015(6)
C11A 0.053(6) 0.115(9) 0.023(5) 0.006(5) 0.003(4) 0.017(6)
C1B 0.039(5) 0.065(6) 0.040(5) -0.005(5) -0.004(4) -0.008(4)
C2B 0.042(5) 0.069(7) 0.041(5) -0.010(5) -0.007(4) -0.008(5)
C3B 0.041(6) 0.115(9) 0.057(7) 0.003(7) -0.015(5) 0.010(6)
C4B 0.042(6) 0.084(8) 0.052(6) -0.024(6) -0.018(5) -0.010(5)
C5B 0.061(7) 0.065(7) 0.065(7) -0.012(6) 0.000(6) -0.015(5)
C6B 0.057(7) 0.115(10) 0.102(10) -0.020(8) 0.014(7) -0.026(7)
C7B 0.066(7) 0.076(7) 0.060(7) 0.008(6) 0.011(6) -0.005(6)
C8B 0.049(6) 0.064(6) 0.050(6) 0.010(5) 0.003(5) 0.007(5)
C9B 0.081(8) 0.055(6) 0.061(7) 0.013(5) 0.015(6) 0.008(6)
C10B 0.058(7) 0.113(9) 0.025(5) 0.017(6) 0.012(5) 0.031(6)
C11B 0.075(8) 0.105(9) 0.039(6) 0.029(6) -0.001(5) 0.027(7)
C1C 0.032(5) 0.065(6) 0.032(5) -0.008(4) 0.014(4) -0.013(4)
C2C 0.027(5) 0.054(5) 0.049(6) 0.001(5) 0.012(4) -0.002(4)
C3C 0.045(6) 0.076(7) 0.057(6) -0.009(5) -0.009(5) 0.003(5)
C4C 0.043(5) 0.062(6) 0.031(5) -0.006(5) 0.001(4) -0.017(4)
C5C 0.047(6) 0.057(6) 0.042(5) 0.005(5) 0.003(5) -0.011(5)
C6C 0.087(8) 0.064(7) 0.056(7) -0.011(6) -0.010(6) -0.006(6)
C7C 0.059(6) 0.051(6) 0.035(5) -0.003(4) 0.012(5) -0.009(4)
C8C 0.038(5) 0.049(5) 0.050(6) 0.001(5) 0.008(4) 0.000(4)
C9C 0.047(5) 0.050(5) 0.038(5) 0.012(4) 0.012(4) 0.003(4)
C10C 0.048(6) 0.063(6) 0.041(5) 0.005(5) -0.013(4) 0.017(5)
C11C 0.048(5) 0.052(5) 0.028(5) -0.004(4) 0.005(4) 0.004(4)
C1D 0.043(5) 0.062(6) 0.021(4) -0.021(4) -0.006(4) -0.009(4)
C2D 0.055(6) 0.051(6) 0.024(5) -0.017(4) -0.007(4) -0.005(4)
C3D 0.076(8) 0.068(7) 0.040(6) -0.001(5) -0.008(5) 0.015(5)
C4D 0.091(8) 0.040(5) 0.029(5) -0.007(4) -0.020(5) 0.003(5)
C5D 0.068(7) 0.056(6) 0.036(5) -0.009(5) -0.004(5) -0.013(5)
C6D 0.118(10) 0.080(8) 0.080(9) 0.027(7) 0.039(8) 0.006(7)
C7D 0.065(7) 0.055(6) 0.053(6) -0.016(5) 0.011(5) -0.015(5)
C8D 0.058(6) 0.044(5) 0.024(4) -0.009(4) -0.006(4) -0.008(4)
C9D 0.033(5) 0.072(7) 0.053(6) -0.010(5) 0.000(4) -0.009(4)
C10D 0.046(5) 0.050(6) 0.036(5) 0.008(4) -0.004(4) 0.009(4)
C11D 0.044(5) 0.069(7) 0.046(6) 0.004(5) -0.025(4) 0.010(5)
C1M 0.032(5) 0.100(8) 0.026(5) -0.009(5) 0.009(4) 0.012(5)

loop_
_atom_type_symbol
_atom_type_description
_atom_type_scat_dispersion_real
_atom_type_scat_dispersion_imag
_atom_type_scat_source
C C 0.0033 0.0016 'International Tables Vol C Tables 4.2.6.8 and 6.1.1.4'
H H 0.0000 0.0000 'International Tables Vol C Tables 4.2.6.8 and 6.1.1.4'
N N 0.0061 0.0033 'International Tables Vol C Tables 4.2.6.8 and 6.1.1.4'
O O 0.0106 0.0060 'International Tables Vol C Tables 4.2.6.8 and 6.1.1.4'
Cu Cu 0.3201 1.2651 'International Tables Vol C Tables 4.2.6.8 and 6.1.1.4'

loop_
_geom_angle_atom_site_label_1
_geom_angle_atom_site_label_2
_geom_angle_atom_site_label_3
_geom_angle
_geom_angle_site_symmetry_1
_geom_angle_site_symmetry_3
_geom_angle_publ_flag
O1M Cu N21 171.3(3) . . ?
O1M Cu O1D 86.6(2) . . ?
N21 Cu O1D 90.5(3) . . ?
O1M Cu O1A 88.5(2) . . ?
N21 Cu O1A 94.3(3) . . ?
O1D Cu O1A 175.1(2) . . ?
O1B Cu1 O1A 95.7(2) . . ?
O1B Cu1 N1B 94.9(3) . . ?
O1A Cu1 N1B 163.8(3) . . ?
O1B Cu1 N1A 160.2(3) . . ?
O1A Cu1 N1A 93.8(3) . . ?
N1B Cu1 N1A 72.5(3) . . ?
O1B Cu1 N11 96.1(3) . . ?
O1A Cu1 N11 95.4(3) . . ?
N1B Cu1 N11 95.6(3) . . ?
N1A Cu1 N11 100.3(3) . . ?
O1C Cu2 O1D 95.6(2) . . ?
O1C Cu2 N1C 94.0(3) . . ?
O1D Cu2 N1C 161.5(2) . . ?
O1C Cu2 N1D 164.0(3) . . ?
O1D Cu2 N1D 93.1(2) . . ?
N1C Cu2 N1D 74.2(3) . . ?
O1C Cu2 N13 98.5(3) . . ?
O1D Cu2 N13 88.5(3) . . ?
N1C Cu2 N13 105.7(3) . . ?
N1D Cu2 N13 95.1(3) . . ?
C1A O1A Cu1 117.3(5) . . ?
C1A O1A Cu 120.2(5) . . ?
Cu1 O1A Cu 122.5(3) . . ?
C1B O1B Cu1 123.7(5) . . ?
C1C O1C Cu2 117.5(5) . . ?
C1D O1D Cu2 119.4(5) . . ?
C1D O1D Cu 126.8(5) . . ?
Cu2 O1D Cu 106.2(2) . . ?
C1M O1M Cu 123.4(5) . . ?
C11A N1A C10A 108.5(7) . . ?
C11A N1A C9A 113.4(8) . . ?
C10A N1A C9A 112.9(7) . . ?
C11A N1A Cu1 102.1(5) . . ?
C10A N1A Cu1 104.3(6) . . ?
C9A N1A Cu1 114.7(5) . . ?
C10B N1B C11B 108.1(8) . . ?
C10B N1B C9B 116.7(8) . . ?
C11B N1B C9B 111.5(8) . . ?
C10B N1B Cu1 101.7(6) . . ?
C11B N1B Cu1 103.7(6) . . ?
C9B N1B Cu1 114.0(6) . . ?
C9C N1C C10C 113.0(6) . . ?
C9C N1C C11C 113.4(6) . . ?
C10C N1C C11C 108.4(6) . . ?
C9C N1C Cu2 114.6(5) . . ?
C10C N1C Cu2 102.8(5) . . ?
C11C N1C Cu2 103.6(5) . . ?
C9D N1D C10D 115.3(7) . . ?
C9D N1D C11D 114.0(7) . . ?
C10D N1D C11D 105.9(7) . . ?
C9D N1D Cu2 115.3(5) . . ?
C10D N1D Cu2 101.4(5) . . ?
C11D N1D Cu2 103.5(5) . . ?
N12 N11 Cu1 119.1(7) . . ?
N13 N12 N11 177.3(11) . . ?
N12 N13 Cu2 136.5(7) . . ?
N22 N21 Cu 120.8(7) . . ?
N23 N22 N21 175.4(10) . . ?
O1A C1A C2A 121.3(7) . . ?
O1A C1A C8A 119.7(8) . . ?
C2A C1A C8A 119.0(8) . . ?
C1A C2A C4A 120.1(8) . . ?
C1A C2A C3A 121.0(8) . . ?
C4A C2A C3A 118.9(8) . . ?
C2A C3A H3AA 109.5 . . ?
C2A C3A H3AB 109.5 . . ?
H3AA C3A H3AB 109.5 . . ?
C2A C3A H3AC 109.5 . . ?
H3AA C3A H3AC 109.5 . . ?
H3AB C3A H3AC 109.5 . . ?
C2A C4A C5A 122.8(9) . . ?
C2A C4A H4AA 118.6 . . ?
C5A C4A H4AA 118.6 . . ?
C7A C5A C4A 116.0(9) . . ?
C7A C5A C6A 122.5(10) . . ?
C4A C5A C6A 121.5(10) . . ?
C5A C6A H6AA 109.5 . . ?
C5A C6A H6AB 109.5 . . ?
H6AA C6A H6AB 109.5 . . ?
C5A C6A H6AC 109.5 . . ?
H6AA C6A H6AC 109.5 . . ?
H6AB C6A H6AC 109.5 . . ?
C5A C7A C8A 124.2(9) . . ?
C5A C7A H7AA 117.9 . . ?
C8A C7A H7AA 117.9 . . ?
C7A C8A C1A 117.9(9) . . ?
C7A C8A C9A 121.6(8) . . ?
C1A C8A C9A 120.5(9) . . ?
N1A C9A C8A 111.4(7) . . ?
N1A C9A H9AA 109.4 . . ?
C8A C9A H9AA 109.4 . . ?
N1A C9A H9AB 109.4 . . ?
C8A C9A H9AB 109.4 . . ?
H9AA C9A H9AB 108.0 . . ?
N1A C10A C11B 106.9(8) . . ?
N1A C10A H10A 110.3 . . ?
C11B C10A H10A 110.3 . . ?
N1A C10A H10B 110.3 . . ?
C11B C10A H10B 110.3 . . ?
H10A C10A H10B 108.6 . . ?
N1A C11A C10B 106.6(9) . . ?
N1A C11A H11A 110.4 . . ?
C10B C11A H11A 110.4 . . ?
N1A C11A H11B 110.4 . . ?
C10B C11A H11B 110.4 . . ?
H11A C11A H11B 108.6 . . ?
O1B C1B C8B 121.6(8) . . ?
O1B C1B C2B 118.7(8) . . ?
C8B C1B C2B 119.7(8) . . ?
C4B C2B C1B 118.3(9) . . ?
C4B C2B C3B 121.3(8) . . ?
C1B C2B C3B 120.4(8) . . ?
C2B C3B H3BA 109.5 . . ?
C2B C3B H3BB 109.5 . . ?
H3BA C3B H3BB 109.5 . . ?
C2B C3B H3BC 109.5 . . ?
H3BA C3B H3BC 109.5 . . ?
H3BB C3B H3BC 109.5 . . ?
C5B C4B C2B 123.2(9) . . ?
C5B C4B H4BA 118.4 . . ?
C2B C4B H4BA 118.4 . . ?
C4B C5B C7B 116.9(9) . . ?
C4B C5B C6B 121.1(10) . . ?
C7B C5B C6B 122.0(11) . . ?
C5B C6B H6BA 109.5 . . ?
C5B C6B H6BB 109.5 . . ?
H6BA C6B H6BB 109.5 . . ?
C5B C6B H6BC 109.5 . . ?
H6BA C6B H6BC 109.5 . . ?
H6BB C6B H6BC 109.5 . . ?
C5B C7B C8B 123.5(10) . . ?
C5B C7B H7BA 118.3 . . ?
C8B C7B H7BA 118.3 . . ?
C7B C8B C1B 118.5(9) . . ?
C7B C8B C9B 120.2(9) . . ?
C1B C8B C9B 121.2(8) . . ?
N1B C9B C8B 112.2(8) . . ?
N1B C9B H9BA 109.2 . . ?
C8B C9B H9BA 109.2 . . ?
N1B C9B H9BB 109.2 . . ?
C8B C9B H9BB 109.2 . . ?
H9BA C9B H9BB 107.9 . . ?
N1B C10B C11A 109.6(8) . . ?
N1B C10B H10C 109.8 . . ?
C11A C10B H10C 109.8 . . ?
N1B C10B H10D 109.8 . . ?
C11A C10B H10D 109.8 . . ?
H10C C10B H10D 108.2 . . ?
N1B C11B C10A 107.6(8) . . ?
N1B C11B H11C 110.2 . . ?
C10A C11B H11C 110.2 . . ?
N1B C11B H11D 110.2 . . ?
C10A C11B H11D 110.2 . . ?
H11C C11B H11D 108.5 . . ?
O1C C1C C8C 121.4(8) . . ?
O1C C1C C2C 119.2(8) . . ?
C8C C1C C2C 119.3(8) . . ?
C4C C2C C1C 119.2(8) . . ?
C4C C2C C3C 120.2(8) . . ?
C1C C2C C3C 120.5(8) . . ?
C2C C3C H3CA 109.5 . . ?
C2C C3C H3CB 109.5 . . ?
H3CA C3C H3CB 109.5 . . ?
C2C C3C H3CC 109.5 . . ?
H3CA C3C H3CC 109.5 . . ?
H3CB C3C H3CC 109.5 . . ?
C2C C4C C5C 121.6(8) . . ?
C2C C4C H4CA 119.2 . . ?
C5C C4C H4CA 119.2 . . ?
C7C C5C C4C 117.1(9) . . ?
C7C C5C C6C 122.0(9) . . ?
C4C C5C C6C 120.9(9) . . ?
C5C C6C H6CA 109.5 . . ?
C5C C6C H6CB 109.5 . . ?
H6CA C6C H6CB 109.5 . . ?
C5C C6C H6CC 109.5 . . ?
H6CA C6C H6CC 109.5 . . ?
H6CB C6C H6CC 109.5 . . ?
C5C C7C C8C 123.5(9) . . ?
C5C C7C H7CA 118.2 . . ?
C8C C7C H7CA 118.2 . . ?
C1C C8C C7C 119.2(8) . . ?
C1C C8C C9C 119.8(8) . . ?
C7C C8C C9C 121.0(8) . . ?
N1C C9C C8C 111.3(7) . . ?
N1C C9C H9CA 109.4 . . ?
C8C C9C H9CA 109.4 . . ?
N1C C9C H9CB 109.4 . . ?
C8C C9C H9CB 109.4 . . ?
H9CA C9C H9CB 108.0 . . ?
N1C C10C C11D 107.1(7) . . ?
N1C C10C H10E 110.3 . . ?
C11D C10C H10E 110.3 . . ?
N1C C10C H10F 110.3 . . ?
C11D C10C H10F 110.3 . . ?
H10E C10C H10F 108.5 . . ?
N1C C11C C10D 106.9(6) . . ?
N1C C11C H11E 110.3 . . ?
C10D C11C H11E 110.3 . . ?
N1C C11C H11F 110.3 . . ?
C10D C11C H11F 110.3 . . ?
H11E C11C H11F 108.6 . . ?
O1D C1D C8D 121.1(8) . . ?
O1D C1D C2D 121.0(8) . . ?
C8D C1D C2D 117.9(8) . . ?
C4D C2D C1D 119.5(9) . . ?
C4D C2D C3D 122.2(9) . . ?
C1D C2D C3D 118.3(8) . . ?
C2D C3D H3DA 109.5 . . ?
C2D C3D H3DB 109.5 . . ?
H3DA C3D H3DB 109.5 . . ?
C2D C3D H3DC 109.5 . . ?
H3DA C3D H3DC 109.5 . . ?
H3DB C3D H3DC 109.5 . . ?
C2D C4D C5D 123.8(9) . . ?
C2D C4D H4DA 118.1 . . ?
C5D C4D H4DA 118.1 . . ?
C7D C5D C4D 117.4(9) . . ?
C7D C5D C6D 119.9(10) . . ?
C4D C5D C6D 122.7(10) . . ?
C5D C6D H6DA 109.5 . . ?
C5D C6D H6DB 109.5 . . ?
H6DA C6D H6DB 109.5 . . ?
C5D C6D H6DC 109.5 . . ?
H6DA C6D H6DC 109.5 . . ?
H6DB C6D H6DC 109.5 . . ?
C5D C7D C8D 120.9(9) . . ?
C5D C7D H7DA 119.5 . . ?
C8D C7D H7DA 119.5 . . ?
C1D C8D C7D 120.4(8) . . ?
C1D C8D C9D 119.9(8) . . ?
C7D C8D C9D 119.7(8) . . ?
N1D C9D C8D 111.0(7) . . ?
N1D C9D H9DA 109.4 . . ?
C8D C9D H9DA 109.4 . . ?
N1D C9D H9DB 109.4 . . ?
C8D C9D H9DB 109.4 . . ?
H9DA C9D H9DB 108.0 . . ?
N1D C10D C11C 108.4(7) . . ?
N1D C10D H10G 110.0 . . ?
C11C C10D H10G 110.0 . . ?
N1D C10D H10H 110.0 . . ?
C11C C10D H10H 110.0 . . ?
H10G C10D H10H 108.4 . . ?
N1D C11D C10C 108.4(7) . . ?
N1D C11D H11G 110.0 . . ?
C10C C11D H11G 110.0 . . ?
N1D C11D H11H 110.0 . . ?
C10C C11D H11H 110.0 . . ?
H11G C11D H11H 108.4 . . ?
O1M C1M H1MA 109.5 . . ?
O1M C1M H1MB 109.5 . . ?
H1MA C1M H1MB 109.5 . . ?
O1M C1M H1MC 109.5 . . ?
H1MA C1M H1MC 109.5 . . ?
H1MB C1M H1MC 109.5 . . ?

loop_
_geom_bond_atom_site_label_1
_geom_bond_atom_site_label_2
_geom_bond_distance
_geom_bond_site_symmetry_2
_geom_bond_publ_flag
Cu O1M 1.915(6) . ?
Cu N21 1.924(8) . ?
Cu O1D 2.007(5) . ?
Cu O1A 2.007(5) . ?
Cu1 O1B 1.910(6) . ?
Cu1 O1A 1.967(6) . ?
Cu1 N1B 2.025(7) . ?
Cu1 N1A 2.043(7) . ?
Cu1 N11 2.280(9) . ?
Cu2 O1C 1.929(5) . ?
Cu2 O1D 1.966(6) . ?
Cu2 N1C 2.003(7) . ?
Cu2 N1D 2.020(6) . ?
Cu2 N13 2.295(8) . ?
O1A C1A 1.366(10) . ?
O1B C1B 1.360(10) . ?
O1C C1C 1.331(9) . ?
O1D C1D 1.351(10) . ?
O1M C1M 1.394(11) . ?
N1A C11A 1.463(11) . ?
N1A C10A 1.481(12) . ?
N1A C9A 1.494(12) . ?
N1B C10B 1.437(12) . ?
N1B C11B 1.498(11) . ?
N1B C9B 1.508(12) . ?
N1C C9C 1.488(10) . ?
N1C C10C 1.494(9) . ?
N1C C11C 1.497(10) . ?
N1D C9D 1.461(11) . ?
N1D C10D 1.503(10) . ?
N1D C11D 1.508(10) . ?
N11 N12 1.155(11) . ?
N12 N13 1.143(10) . ?
N21 N22 1.177(10) . ?
N22 N23 1.147(11) . ?
C1A C2A 1.381(12) . ?
C1A C8A 1.426(11) . ?
C2A C4A 1.384(12) . ?
C2A C3A 1.510(11) . ?
C3A H3AA 0.9600 . ?
C3A H3AB 0.9600 . ?
C3A H3AC 0.9600 . ?
C4A C5A 1.414(12) . ?
C4A H4AA 0.9300 . ?
C5A C7A 1.351(13) . ?
C5A C6A 1.497(14) . ?
C6A H6AA 0.9600 . ?
C6A H6AB 0.9600 . ?
C6A H6AC 0.9600 . ?
C7A C8A 1.412(13) . ?
C7A H7AA 0.9300 . ?
C8A C9A 1.514(13) . ?
C9A H9AA 0.9700 . ?
C9A H9AB 0.9700 . ?
C10A C11B 1.521(14) . ?
C10A H10A 0.9700 . ?
C10A H10B 0.9700 . ?
C11A C10B 1.506(14) . ?
C11A H11A 0.9700 . ?
C11A H11B 0.9700 . ?
C1B C8B 1.400(12) . ?
C1B C2B 1.403(12) . ?
C2B C4B 1.400(12) . ?
C2B C3B 1.497(13) . ?
C3B H3BA 0.9600 . ?
C3B H3BB 0.9600 . ?
C3B H3BC 0.9600 . ?
C4B C5B 1.369(14) . ?
C4B H4BA 0.9300 . ?
C5B C7B 1.375(14) . ?
C5B C6B 1.537(13) . ?
C6B H6BA 0.9600 . ?
C6B H6BB 0.9600 . ?
C6B H6BC 0.9600 . ?
C7B C8B 1.387(13) . ?
C7B H7BA 0.9300 . ?
C8B C9B 1.510(13) . ?
C9B H9BA 0.9700 . ?
C9B H9BB 0.9700 . ?
C10B H10C 0.9700 . ?
C10B H10D 0.9700 . ?
C11B H11C 0.9700 . ?
C11B H11D 0.9700 . ?
C1C C8C 1.381(12) . ?
C1C C2C 1.426(11) . ?
C2C C4C 1.390(11) . ?
C2C C3C 1.478(12) . ?
C3C H3CA 0.9600 . ?
C3C H3CB 0.9600 . ?
C3C H3CC 0.9600 . ?
C4C C5C 1.408(12) . ?
C4C H4CA 0.9300 . ?
C5C C7C 1.364(12) . ?
C5C C6C 1.493(12) . ?
C6C H6CA 0.9600 . ?
C6C H6CB 0.9600 . ?
C6C H6CC 0.9600 . ?
C7C C8C 1.397(12) . ?
C7C H7CA 0.9300 . ?
C8C C9C 1.509(11) . ?
C9C H9CA 0.9700 . ?
C9C H9CB 0.9700 . ?
C10C C11D 1.509(13) . ?
C10C H10E 0.9700 . ?
C10C H10F 0.9700 . ?
C11C C10D 1.519(11) . ?
C11C H11E 0.9700 . ?
C11C H11F 0.9700 . ?
C1D C8D 1.397(11) . ?
C1D C2D 1.416(12) . ?
C2D C4D 1.351(12) . ?
C2D C3D 1.500(12) . ?
C3D H3DA 0.9600 . ?
C3D H3DB 0.9600 . ?
C3D H3DC 0.9600 . ?
C4D C5D 1.393(13) . ?
C4D H4DA 0.9300 . ?
C5D C7D 1.369(13) . ?
C5D C6D 1.498(13) . ?
C6D H6DA 0.9600 . ?
C6D H6DB 0.9600 . ?
C6D H6DC 0.9600 . ?
C7D C8D 1.414(12) . ?
C7D H7DA 0.9300 . ?
C8D C9D 1.519(12) . ?
C9D H9DA 0.9700 . ?
C9D H9DB 0.9700 . ?
C10D H10G 0.9700 . ?
C10D H10H 0.9700 . ?
C11D H11G 0.9700 . ?
C11D H11H 0.9700 . ?
C1M H1MA 0.9600 . ?
C1M H1MB 0.9600 . ?
C1M H1MC 0.9600 . ?

loop_
_geom_torsion_atom_site_label_1
_geom_torsion_atom_site_label_2
_geom_torsion_atom_site_label_3
_geom_torsion_atom_site_label_4
_geom_torsion
_geom_torsion_site_symmetry_1
_geom_torsion_site_symmetry_2
_geom_torsion_site_symmetry_3
_geom_torsion_site_symmetry_4
_geom_torsion_publ_flag
O1B Cu1 O1A C1A 120.5(5) . . . . ?
N1B Cu1 O1A C1A -10.4(12) . . . . ?
N1A Cu1 O1A C1A -42.1(6) . . . . ?
N11 Cu1 O1A C1A -142.8(6) . . . . ?
O1B Cu1 O1A Cu -61.6(3) . . . . ?
N1B Cu1 O1A Cu 167.5(8) . . . . ?
N1A Cu1 O1A Cu 135.8(3) . . . . ?
N11 Cu1 O1A Cu 35.1(4) . . . . ?
O1M Cu O1A C1A -130.4(6) . . . . ?
N21 Cu O1A C1A 41.4(6) . . . . ?
O1D Cu O1A C1A -136(3) . . . . ?
O1M Cu O1A Cu1 51.8(3) . . . . ?
N21 Cu O1A Cu1 -136.5(4) . . . . ?
O1D Cu O1A Cu1 46(3) . . . . ?
O1A Cu1 O1B C1B -141.0(7) . . . . ?
N1B Cu1 O1B C1B 26.8(7) . . . . ?
N1A Cu1 O1B C1B -22.6(12) . . . . ?
N11 Cu1 O1B C1B 123.0(7) . . . . ?
O1D Cu2 O1C C1C 124.1(6) . . . . ?
N1C Cu2 O1C C1C -40.0(6) . . . . ?
N1D Cu2 O1C C1C 1.4(13) . . . . ?
N13 Cu2 O1C C1C -146.6(6) . . . . ?
O1C Cu2 O1D C1D -131.1(5) . . . . ?
N1C Cu2 O1D C1D -10.4(10) . . . . ?
N1D Cu2 O1D C1D 35.5(5) . . . . ?
N13 Cu2 O1D C1D 130.5(5) . . . . ?
O1C Cu2 O1D Cu 77.4(3) . . . . ?
N1C Cu2 O1D Cu -161.9(6) . . . . ?
N1D Cu2 O1D Cu -116.0(3) . . . . ?
N13 Cu2 O1D Cu -21.0(3) . . . . ?
O1M Cu O1D C1D 136.6(6) . . . . ?
N21 Cu O1D C1D -35.1(7) . . . . ?
O1A Cu O1D C1D 142(3) . . . . ?
O1M Cu O1D Cu2 -74.7(3) . . . . ?
N21 Cu O1D Cu2 113.6(3) . . . . ?
O1A Cu O1D Cu2 -69(3) . . . . ?
N21 Cu O1M C1M 162.0(18) . . . . ?
O1D Cu O1M C1M 90.8(6) . . . . ?
O1A Cu O1M C1M -88.8(6) . . . . ?
O1B Cu1 N1A C11A -4.3(13) . . . . ?
O1A Cu1 N1A C11A 114.4(6) . . . . ?
N1B Cu1 N1A C11A -56.8(6) . . . . ?
N11 Cu1 N1A C11A -149.5(6) . . . . ?
O1B Cu1 N1A C10A 108.6(9) . . . . ?
O1A Cu1 N1A C10A -132.7(6) . . . . ?
N1B Cu1 N1A C10A 56.2(6) . . . . ?
N11 Cu1 N1A C10A -36.5(6) . . . . ?
O1B Cu1 N1A C9A -127.4(8) . . . . ?
O1A Cu1 N1A C9A -8.7(6) . . . . ?
N1B Cu1 N1A C9A -179.9(7) . . . . ?
N11 Cu1 N1A C9A 87.4(6) . . . . ?
O1B Cu1 N1B C10B -107.6(6) . . . . ?
O1A Cu1 N1B C10B 23.4(12) . . . . ?
N1A Cu1 N1B C10B 56.7(6) . . . . ?
N11 Cu1 N1B C10B 155.7(6) . . . . ?
O1B Cu1 N1B C11B 140.2(6) . . . . ?
O1A Cu1 N1B C11B -88.8(11) . . . . ?
N1A Cu1 N1B C11B -55.5(6) . . . . ?
N11 Cu1 N1B C11B 43.5(7) . . . . ?
O1B Cu1 N1B C9B 18.8(6) . . . . ?
O1A Cu1 N1B C9B 149.8(8) . . . . ?
N1A Cu1 N1B C9B -176.9(7) . . . . ?
N11 Cu1 N1B C9B -77.8(7) . . . . ?
O1C Cu2 N1C C9C -11.1(5) . . . . ?
O1D Cu2 N1C C9C -132.1(7) . . . . ?
N1D Cu2 N1C C9C 179.8(6) . . . . ?
N13 Cu2 N1C C9C 88.8(5) . . . . ?
O1C Cu2 N1C C10C -134.1(5) . . . . ?
O1D Cu2 N1C C10C 104.9(8) . . . . ?
N1D Cu2 N1C C10C 56.8(5) . . . . ?
N13 Cu2 N1C C10C -34.2(5) . . . . ?
O1C Cu2 N1C C11C 113.0(5) . . . . ?
O1D Cu2 N1C C11C -7.9(10) . . . . ?
N1D Cu2 N1C C11C -56.1(5) . . . . ?
N13 Cu2 N1C C11C -147.1(5) . . . . ?
O1C Cu2 N1D C9D 138.1(9) . . . . ?
O1D Cu2 N1D C9D 15.1(6) . . . . ?
N1C Cu2 N1D C9D -178.5(6) . . . . ?
N13 Cu2 N1D C9D -73.7(6) . . . . ?
O1C Cu2 N1D C10D 12.8(12) . . . . ?
O1D Cu2 N1D C10D -110.1(5) . . . . ?
N1C Cu2 N1D C10D 56.2(5) . . . . ?
N13 Cu2 N1D C10D 161.1(5) . . . . ?
O1C Cu2 N1D C11D -96.8(10) . . . . ?
O1D Cu2 N1D C11D 140.3(5) . . . . ?
N1C Cu2 N1D C11D -53.4(5) . . . . ?
N13 Cu2 N1D C11D 51.5(6) . . . . ?
O1B Cu1 N11 N12 83.1(9) . . . . ?
O1A Cu1 N11 N12 -13.3(9) . . . . ?
N1B Cu1 N11 N12 178.7(9) . . . . ?
N1A Cu1 N11 N12 -108.2(9) . . . . ?
Cu1 N11 N12 N13 34(22) . . . . ?
N11 N12 N13 Cu2 -118(21) . . . . ?
O1C Cu2 N13 N12 3.4(11) . . . . ?
O1D Cu2 N13 N12 98.8(10) . . . . ?
N1C Cu2 N13 N12 -93.2(10) . . . . ?
N1D Cu2 N13 N12 -168.2(10) . . . . ?
O1M Cu N21 N22 156.0(16) . . . . ?
O1D Cu N21 N22 -133.0(8) . . . . ?
O1A Cu N21 N22 47.2(8) . . . . ?
Cu N21 N22 N23 164(15) . . . . ?
Cu1 O1A C1A C2A -128.3(7) . . . . ?
Cu O1A C1A C2A 53.7(9) . . . . ?
Cu1 O1A C1A C8A 50.3(9) . . . . ?
Cu O1A C1A C8A -127.7(6) . . . . ?
O1A C1A C2A C4A 180.0(7) . . . . ?
C8A C1A C2A C4A 1.3(12) . . . . ?
O1A C1A C2A C3A 1.7(12) . . . . ?
C8A C1A C2A C3A -176.9(8) . . . . ?
C1A C2A C4A C5A -1.1(13) . . . . ?
C3A C2A C4A C5A 177.2(8) . . . . ?
C2A C4A C5A C7A 0.5(13) . . . . ?
C2A C4A C5A C6A 179.9(9) . . . . ?
C4A C5A C7A C8A -0.1(13) . . . . ?
C6A C5A C7A C8A -179.5(9) . . . . ?
C5A C7A C8A C1A 0.3(13) . . . . ?
C5A C7A C8A C9A 178.3(9) . . . . ?
O1A C1A C8A C7A -179.6(7) . . . . ?
C2A C1A C8A C7A -0.9(12) . . . . ?
O1A C1A C8A C9A 2.4(12) . . . . ?
C2A C1A C8A C9A -179.0(8) . . . . ?
C11A N1A C9A C8A -64.1(9) . . . . ?
C10A N1A C9A C8A 172.0(7) . . . . ?
Cu1 N1A C9A C8A 52.7(9) . . . . ?
C7A C8A C9A N1A 123.4(9) . . . . ?
C1A C8A C9A N1A -58.6(10) . . . . ?
C11A N1A C10A C11B 64.3(10) . . . . ?
C9A N1A C10A C11B -169.1(8) . . . . ?
Cu1 N1A C10A C11B -44.0(8) . . . . ?
C10A N1A C11A C10B -65.3(9) . . . . ?
C9A N1A C11A C10B 168.5(7) . . . . ?
Cu1 N1A C11A C10B 44.5(8) . . . . ?
Cu1 O1B C1B C8B -37.3(12) . . . . ?
Cu1 O1B C1B C2B 142.1(7) . . . . ?
O1B C1B C2B C4B -177.9(8) . . . . ?
C8B C1B C2B C4B 1.4(14) . . . . ?
O1B C1B C2B C3B 1.5(13) . . . . ?
C8B C1B C2B C3B -179.1(9) . . . . ?
C1B C2B C4B C5B -1.5(14) . . . . ?
C3B C2B C4B C5B 179.0(10) . . . . ?
C2B C4B C5B C7B 1.2(15) . . . . ?
C2B C4B C5B C6B -179.4(9) . . . . ?
C4B C5B C7B C8B -0.7(16) . . . . ?
C6B C5B C7B C8B 179.8(10) . . . . ?
C5B C7B C8B C1B 0.7(16) . . . . ?
C5B C7B C8B C9B -175.6(10) . . . . ?
O1B C1B C8B C7B 178.3(9) . . . . ?
C2B C1B C8B C7B -1.0(14) . . . . ?
O1B C1B C8B C9B -5.4(14) . . . . ?
C2B C1B C8B C9B 175.2(9) . . . . ?
C10B N1B C9B C8B 62.6(10) . . . . ?
C11B N1B C9B C8B -172.5(8) . . . . ?
Cu1 N1B C9B C8B -55.5(9) . . . . ?
C7B C8B C9B N1B -128.8(10) . . . . ?
C1B C8B C9B N1B 55.0(13) . . . . ?
C11B N1B C10B C11A 62.9(9) . . . . ?
C9B N1B C10B C11A -170.6(7) . . . . ?
Cu1 N1B C10B C11A -45.9(8) . . . . ?
N1A C11A C10B N1B 0.6(10) . . . . ?
C10B N1B C11B C10A -62.8(10) . . . . ?
C9B N1B C11B C10A 167.7(8) . . . . ?
Cu1 N1B C11B C10A 44.6(9) . . . . ?
N1A C10A C11B N1B -0.2(10) . . . . ?
Cu2 O1C C1C C8C 51.5(10) . . . . ?
Cu2 O1C C1C C2C -130.6(6) . . . . ?
O1C C1C C2C C4C -178.2(7) . . . . ?
C8C C1C C2C C4C -0.2(12) . . . . ?
O1C C1C C2C C3C -1.5(12) . . . . ?
C8C C1C C2C C3C 176.4(8) . . . . ?
C1C C2C C4C C5C -0.2(12) . . . . ?
C3C C2C C4C C5C -176.8(8) . . . . ?
C2C C4C C5C C7C -0.9(13) . . . . ?
C2C C4C C5C C6C 177.4(8) . . . . ?
C4C C5C C7C C8C 2.4(13) . . . . ?
C6C C5C C7C C8C -175.9(9) . . . . ?
O1C C1C C8C C7C 179.5(7) . . . . ?
C2C C1C C8C C7C 1.6(12) . . . . ?
O1C C1C C8C C9C -1.1(12) . . . . ?
C2C C1C C8C C9C -179.0(7) . . . . ?
C5C C7C C8C C1C -2.9(13) . . . . ?
C5C C7C C8C C9C 177.8(8) . . . . ?
C10C N1C C9C C8C 170.7(7) . . . . ?
C11C N1C C9C C8C -65.4(9) . . . . ?
Cu2 N1C C9C C8C 53.3(8) . . . . ?
C1C C8C C9C N1C -55.7(10) . . . . ?
C7C C8C C9C N1C 123.6(8) . . . . ?
C9C N1C C10C C11D -171.7(7) . . . . ?
C11C N1C C10C C11D 61.7(9) . . . . ?
Cu2 N1C C10C C11D -47.6(8) . . . . ?
C9C N1C C11C C10D 167.4(6) . . . . ?
C10C N1C C11C C10D -66.2(8) . . . . ?
Cu2 N1C C11C C10D 42.5(7) . . . . ?
Cu2 O1D C1D C8D -46.0(9) . . . . ?
Cu O1D C1D C8D 99.1(8) . . . . ?
Cu2 O1D C1D C2D 134.6(6) . . . . ?
Cu O1D C1D C2D -80.2(8) . . . . ?
O1D C1D C2D C4D -177.2(7) . . . . ?
C8D C1D C2D C4D 3.4(11) . . . . ?
O1D C1D C2D C3D 1.7(11) . . . . ?
C8D C1D C2D C3D -177.7(7) . . . . ?
C1D C2D C4D C5D -0.4(13) . . . . ?
C3D C2D C4D C5D -179.3(8) . . . . ?
C2D C4D C5D C7D -1.2(13) . . . . ?
C2D C4D C5D C6D 177.0(9) . . . . ?
C4D C5D C7D C8D -0.2(13) . . . . ?
C6D C5D C7D C8D -178.5(9) . . . . ?
O1D C1D C8D C7D 175.9(7) . . . . ?
C2D C1D C8D C7D -4.7(11) . . . . ?
O1D C1D C8D C9D -2.4(11) . . . . ?
C2D C1D C8D C9D 177.0(7) . . . . ?
C5D C7D C8D C1D 3.2(13) . . . . ?
C5D C7D C8D C9D -178.5(8) . . . . ?
C10D N1D C9D C8D 61.0(9) . . . . ?
C11D N1D C9D C8D -176.3(7) . . . . ?
Cu2 N1D C9D C8D -56.7(8) . . . . ?
C1D C8D C9D N1D 58.1(10) . . . . ?
C7D C8D C9D N1D -120.2(8) . . . . ?
C9D N1D C10D C11C -170.8(7) . . . . ?
C11D N1D C10D C11C 62.2(8) . . . . ?
Cu2 N1D C10D C11C -45.5(7) . . . . ?
N1C C11C C10D N1D 2.5(9) . . . . ?
C9D N1D C11D C10C 165.1(7) . . . . ?
C10D N1D C11D C10C -67.1(9) . . . . ?
Cu2 N1D C11D C10C 39.1(8) . . . . ?
N1C C10C C11D N1D 5.1(10) . . . . ?
